data_1503621
loop_
_publ_author_name
'Joshi, Megha'
'Tiwari, Rakesh'
'Verma, Akhilesh Kumar'

_publ_section_title
;
 Regioselective Preferential Nucleophilic Addition of N-Heterocycles onto
 Haloarylalkynes over N-Arylation of Aryl Halides.
;
_journal_issue 4
_journal_name_full 'Organic letters'
_journal_page_first 1106
_journal_page_last 1109
_journal_paper_doi 10.1021/ol203491p
_journal_volume 14
_journal_year 2012
_chemical_formula_moiety 'C17 H14 Br N O'
_chemical_formula_sum 'C17 H14 Br N O'
_chemical_formula_weight 328.20
_chemical_name_systematic
;
 ?
;
_space_group_IT_number 14
_symmetry_cell_setting monoclinic
_symmetry_space_group_name_Hall '-P 2ybc'
_symmetry_space_group_name_H-M 'P 1 21/c 1'
_atom_sites_solution_hydrogens geom
_atom_sites_solution_primary direct
_atom_sites_solution_secondary difmap
_audit_creation_method SHELXL-97
_cell_angle_alpha 90.00
_cell_angle_beta 96.49(4)
_cell_angle_gamma 90.00
_cell_formula_units_Z 4
_cell_length_a 28.568(7)
_cell_length_b 6.3111(16)
_cell_length_c 7.901(3)
_cell_measurement_temperature 293(2)
_cell_measurement_theta_max 25.00
_cell_measurement_theta_min 1.50
_cell_volume 1415.4(7)
_computing_cell_refinement 'CrysAlisPro, Agilent Technologies'
_computing_data_collection 'CrysAlisPro, Agilent Technologies'
_computing_data_reduction 'CrysAlisPro, Agilent Technologies'
_computing_structure_refinement 'SHELXL-97 (Sheldrick, 1997)'
_computing_structure_solution 'SHELXL-97 (Sheldrick, 1997)'
_diffrn_ambient_temperature 293(2)
_diffrn_measured_fraction_theta_full 0.898
_diffrn_measured_fraction_theta_max 0.898
_diffrn_measurement_device_type 'Xcalibur, Sapphire3'
_diffrn_measurement_method '\w scans'
_diffrn_radiation_monochromator graphite
_diffrn_radiation_source 'fine-focus sealed tube'
_diffrn_radiation_type MoK\a
_diffrn_radiation_wavelength 0.71073
_diffrn_reflns_av_R_equivalents 0.0880
_diffrn_reflns_av_sigmaI/netI 0.0783
_diffrn_reflns_limit_h_max 33
_diffrn_reflns_limit_h_min -33
_diffrn_reflns_limit_k_max 7
_diffrn_reflns_limit_k_min -7
_diffrn_reflns_limit_l_max 5
_diffrn_reflns_limit_l_min -9
_diffrn_reflns_number 6253
_diffrn_reflns_theta_full 25.00
_diffrn_reflns_theta_max 25.00
_diffrn_reflns_theta_min 1.43
_exptl_absorpt_coefficient_mu 2.899
_exptl_absorpt_correction_T_max 0.6385
_exptl_absorpt_correction_T_min 0.5310
_exptl_absorpt_correction_type multi-scan
_exptl_crystal_density_diffrn 1.540
_exptl_crystal_density_method 'not measured'
_exptl_crystal_description block
_exptl_crystal_F_000 664
_exptl_crystal_size_max 0.25
_exptl_crystal_size_mid 0.18
_exptl_crystal_size_min 0.17
_refine_diff_density_max 1.047
_refine_diff_density_min -1.650
_refine_diff_density_rms 0.176
_refine_ls_extinction_method none
_refine_ls_goodness_of_fit_ref 1.280
_refine_ls_hydrogen_treatment constr
_refine_ls_matrix_type full
_refine_ls_number_parameters 181
_refine_ls_number_reflns 2238
_refine_ls_number_restraints 0
_refine_ls_restrained_S_all 1.280
_refine_ls_R_factor_all 0.1571
_refine_ls_R_factor_gt 0.1248
_refine_ls_shift/su_max 0.000
_refine_ls_shift/su_mean 0.000
_refine_ls_structure_factor_coef Fsqd
_refine_ls_weighting_details 'calc w=1/[\s^2^(Fo^2^)+(0.2000P)^2^+0.0000P] where P=(Fo^2^+2Fc^2^)/3'
_refine_ls_weighting_scheme calc
_refine_ls_wR_factor_gt 0.3341
_refine_ls_wR_factor_ref 0.3858
_reflns_number_gt 1296
_reflns_number_total 2238
_reflns_threshold_expression >2sigma(I)
_cod_data_source_file ol203491p_si_001.cif
_cod_data_source_block shelxl
_cod_original_cell_volume 1415.3(8)
_cod_original_sg_symbol_H-M 'P 21/c'
_cod_database_code 1503621

loop_
_symmetry_equiv_pos_as_xyz
'x, y, z'
'-x, y+1/2, -z+1/2'
'-x, -y, -z'
'x, -y-1/2, z-1/2'

loop_
_atom_site_label
_atom_site_type_symbol
_atom_site_fract_x
_atom_site_fract_y
_atom_site_fract_z
_atom_site_U_iso_or_equiv
_atom_site_adp_type
_atom_site_occupancy
_atom_site_symmetry_multiplicity
_atom_site_calc_flag
_atom_site_refinement_flags
C1 C 0.5857(3) -0.1356(14) 0.8723(16) 0.081(3) Uani 1 1 d .
C2 C 0.5789(3) 0.0567(14) 0.9519(15) 0.080(3) Uani 1 1 d .
H2 H 0.5504 0.0923 0.9904 0.096 Uiso 1 1 calc R
C3 C 0.6171(4) 0.1914(13) 0.970(2) 0.097(5) Uani 1 1 d .
H3 H 0.6131 0.3244 1.0171 0.117 Uiso 1 1 calc R
C4 C 0.6601(3) 0.1431(12) 0.9244(14) 0.069(3) Uani 1 1 d .
C5 C 0.6646(3) -0.0503(13) 0.8403(15) 0.088(4) Uani 1 1 d .
H5 H 0.6931 -0.0860 0.8013 0.105 Uiso 1 1 calc R
C6 C 0.6272(4) -0.1869(13) 0.8152(16) 0.077(3) Uani 1 1 d .
H6 H 0.6303 -0.3148 0.7589 0.093 Uiso 1 1 calc R
C7 C 0.6979(4) 0.3027(14) 0.942(2) 0.098(5) Uani 1 1 d .
H7 H 0.6872 0.4419 0.9404 0.117 Uiso 1 1 calc R
C8 C 0.7444(4) 0.2842(14) 0.9605(15) 0.076(3) Uani 1 1 d .
H8 H 0.7610 0.4110 0.9587 0.091 Uiso 1 1 calc R
C9 C 0.7630(4) -0.0757(13) 1.0774(15) 0.087(3) Uani 1 1 d .
H9 H 0.7350 -0.0999 1.1240 0.104 Uiso 1 1 calc R
C10 C 0.8008(4) -0.2068(14) 1.0920(16) 0.082(4) Uani 1 1 d .
H10 H 0.8029 -0.3364 1.1484 0.099 Uiso 1 1 calc R
C11 C 0.8372(4) -0.1106(13) 1.0050(15) 0.085(4) Uani 1 1 d .
C12 C 0.8823(4) -0.1674(13) 0.9775(16) 0.088(4) Uani 1 1 d .
H12 H 0.8952 -0.2939 1.0217 0.106 Uiso 1 1 calc R
C13 C 0.9086(4) -0.0354(15) 0.8837(15) 0.089(3) Uani 1 1 d .
C14 C 0.8885(4) 0.1566(14) 0.8230(17) 0.083(3) Uani 1 1 d .
H14 H 0.9062 0.2462 0.7616 0.099 Uiso 1 1 calc R
C15 C 0.8441(4) 0.2180(15) 0.8500(15) 0.081(3) Uani 1 1 d .
H15 H 0.8316 0.3454 0.8064 0.098 Uiso 1 1 calc R
C16 C 0.8180(3) 0.0845(11) 0.9446(14) 0.076(3) Uani 1 1 d .
C17 C 0.9743(5) -0.270(2) 0.900(2) 0.113(5) Uani 1 1 d .
H17A H 1.0051 -0.2762 0.8618 0.170 Uiso 1 1 calc R
H17B H 0.9557 -0.3867 0.8516 0.170 Uiso 1 1 calc R
H17C H 0.9772 -0.2790 1.0216 0.170 Uiso 1 1 calc R
N1 N 0.7726(3) 0.0995(10) 0.9822(11) 0.074(2) Uani 1 1 d .
O1 O 0.9523(3) -0.0773(14) 0.8462(11) 0.106(3) Uani 1 1 d .
Br1 Br 0.53438(4) -0.33076(17) 0.84635(19) 0.1043(9) Uani 1 1 d .

loop_
_atom_site_aniso_label
_atom_site_aniso_U_11
_atom_site_aniso_U_22
_atom_site_aniso_U_33
_atom_site_aniso_U_23
_atom_site_aniso_U_13
_atom_site_aniso_U_12
C1 0.057(6) 0.058(4) 0.118(9) 0.001(5) -0.035(6) 0.002(4)
C2 0.056(5) 0.061(5) 0.118(8) 0.000(5) -0.020(5) 0.012(4)
C3 0.079(8) 0.045(4) 0.152(12) 0.004(5) -0.057(7) 0.003(4)
C4 0.059(5) 0.051(4) 0.090(7) 0.001(4) -0.024(5) 0.008(3)
C5 0.069(6) 0.055(5) 0.126(9) -0.015(6) -0.043(6) 0.011(4)
C6 0.060(6) 0.059(5) 0.105(9) -0.010(5) -0.027(6) 0.008(4)
C7 0.080(8) 0.042(4) 0.158(13) 0.002(6) -0.039(8) 0.006(4)
C8 0.068(6) 0.049(4) 0.105(8) -0.003(5) -0.018(5) -0.003(4)
C9 0.080(6) 0.049(4) 0.119(9) 0.001(5) -0.042(6) -0.009(4)
C10 0.088(7) 0.043(4) 0.106(9) -0.001(5) -0.035(6) -0.006(5)
C11 0.084(7) 0.042(4) 0.115(9) -0.003(5) -0.055(6) -0.001(4)
C12 0.090(8) 0.055(5) 0.106(9) 0.000(5) -0.048(7) 0.003(4)
C13 0.080(7) 0.067(6) 0.107(8) 0.012(6) -0.036(6) 0.001(5)
C14 0.072(7) 0.072(6) 0.097(9) 0.006(5) -0.019(6) -0.008(4)
C15 0.078(7) 0.053(4) 0.100(8) 0.010(5) -0.043(6) -0.007(4)
C16 0.078(6) 0.038(4) 0.100(7) 0.006(5) -0.043(5) -0.010(4)
C17 0.085(9) 0.113(9) 0.139(13) 0.001(10) 0.000(8) 0.033(8)
N1 0.069(5) 0.041(3) 0.101(6) 0.007(4) -0.037(4) -0.007(3)
O1 0.082(5) 0.097(5) 0.133(7) 0.004(5) -0.020(4) 0.019(4)
Br1 0.0712(11) 0.0765(10) 0.1545(19) -0.0061(6) -0.0342(10) -0.0093(4)

loop_
_atom_type_symbol
_atom_type_description
_atom_type_scat_dispersion_real
_atom_type_scat_dispersion_imag
_atom_type_scat_source
C C 0.0033 0.0016 'International Tables Vol C Tables 4.2.6.8 and 6.1.1.4'
H H 0.0000 0.0000 'International Tables Vol C Tables 4.2.6.8 and 6.1.1.4'
N N 0.0061 0.0033 'International Tables Vol C Tables 4.2.6.8 and 6.1.1.4'
O O 0.0106 0.0060 'International Tables Vol C Tables 4.2.6.8 and 6.1.1.4'
Br Br -0.2901 2.4595 'International Tables Vol C Tables 4.2.6.8 and 6.1.1.4'

loop_
_geom_angle_atom_site_label_1
_geom_angle_atom_site_label_2
_geom_angle_atom_site_label_3
_geom_angle
C6 C1 C2 122.1(9)
C6 C1 Br1 120.0(7)
C2 C1 Br1 117.8(8)
C3 C2 C1 115.8(10)
C3 C2 H2 122.1
C1 C2 H2 122.1
C4 C3 C2 124.4(10)
C4 C3 H3 117.8
C2 C3 H3 117.8
C3 C4 C5 117.2(9)
C3 C4 C7 119.9(9)
C5 C4 C7 122.4(10)
C6 C5 C4 120.3(10)
C6 C5 H5 119.8
C4 C5 H5 119.8
C1 C6 C5 119.9(9)
C1 C6 H6 120.1
C5 C6 H6 120.1
C8 C7 C4 131.8(8)
C8 C7 H7 114.1
C4 C7 H7 114.1
C7 C8 N1 129.3(9)
C7 C8 H8 115.3
N1 C8 H8 115.3
C10 C9 N1 109.3(11)
C10 C9 H9 125.4
N1 C9 H9 125.4
C9 C10 C11 108.2(9)
C9 C10 H10 125.9
C11 C10 H10 125.9
C12 C11 C16 120.6(11)
C12 C11 C10 134.6(9)
C16 C11 C10 104.8(10)
C11 C12 C13 120.0(9)
C11 C12 H12 120.0
C13 C12 H12 120.0
O1 C13 C12 124.9(9)
O1 C13 C14 116.7(12)
C12 C13 C14 118.4(12)
C15 C14 C13 122.9(12)
C15 C14 H14 118.6
C13 C14 H14 118.6
C14 C15 C16 118.3(9)
C14 C15 H15 120.8
C16 C15 H15 120.8
N1 C16 C15 130.7(8)
N1 C16 C11 109.2(9)
C15 C16 C11 119.8(11)
O1 C17 H17A 109.5
O1 C17 H17B 109.5
H17A C17 H17B 109.5
O1 C17 H17C 109.5
H17A C17 H17C 109.5
H17B C17 H17C 109.5
C16 N1 C9 108.3(7)
C16 N1 C8 124.8(8)
C9 N1 C8 125.5(9)
C13 O1 C17 119.9(11)

loop_
_geom_bond_atom_site_label_1
_geom_bond_atom_site_label_2
_geom_bond_distance
C1 C6 1.353(16)
C1 C2 1.391(14)
C1 Br1 1.909(9)
C2 C3 1.378(14)
C2 H2 0.9300
C3 C4 1.352(17)
C3 H3 0.9300
C4 C5 1.403(12)
C4 C7 1.472(14)
C5 C6 1.369(14)
C5 H5 0.9300
C6 H6 0.9300
C7 C8 1.327(15)
C7 H7 0.9300
C8 N1 1.416(11)
C8 H8 0.9300
C9 C10 1.355(15)
C9 N1 1.382(12)
C9 H9 0.9300
C10 C11 1.444(17)
C10 H10 0.9300
C11 C12 1.379(16)
C11 C16 1.409(11)
C12 C13 1.391(16)
C12 H12 0.9300
C13 O1 1.340(14)
C13 C14 1.402(13)
C14 C15 1.367(16)
C14 H14 0.9300
C15 C16 1.397(16)
C15 H15 0.9300
C16 N1 1.367(14)
C17 O1 1.413(13)
C17 H17A 0.9600
C17 H17B 0.9600
C17 H17C 0.9600

loop_
_geom_torsion_atom_site_label_1
_geom_torsion_atom_site_label_2
_geom_torsion_atom_site_label_3
_geom_torsion_atom_site_label_4
_geom_torsion
C6 C1 C2 C3 -0.4(16)
Br1 C1 C2 C3 179.1(8)
C1 C2 C3 C4 -3.5(17)
C2 C3 C4 C5 5.4(17)
C2 C3 C4 C7 177.2(12)
C3 C4 C5 C6 -3.4(15)
C7 C4 C5 C6 -174.9(11)
C2 C1 C6 C5 2.2(17)
Br1 C1 C6 C5 -177.3(8)
C4 C5 C6 C1 -0.2(16)
C3 C4 C7 C8 155.3(15)
C5 C4 C7 C8 -33(2)
C4 C7 C8 N1 -6(3)
N1 C9 C10 C11 1.1(11)
C9 C10 C11 C12 179.8(11)
C9 C10 C11 C16 1.5(11)
C16 C11 C12 C13 -2.6(15)
C10 C11 C12 C13 179.3(11)
C11 C12 C13 O1 -178.4(10)
C11 C12 C13 C14 1.7(15)
O1 C13 C14 C15 179.1(10)
C12 C13 C14 C15 -1.0(17)
C13 C14 C15 C16 1.1(16)
C14 C15 C16 N1 -175.7(10)
C14 C15 C16 C11 -1.9(14)
C12 C11 C16 N1 177.7(8)
C10 C11 C16 N1 -3.6(11)
C12 C11 C16 C15 2.7(14)
C10 C11 C16 C15 -178.7(9)
C15 C16 N1 C9 178.8(10)
C11 C16 N1 C9 4.4(10)
C15 C16 N1 C8 -14.2(16)
C11 C16 N1 C8 171.5(9)
C10 C9 N1 C16 -3.4(11)
C10 C9 N1 C8 -170.4(9)
C7 C8 N1 C16 157.2(13)
C7 C8 N1 C9 -37.9(18)
C12 C13 O1 C17 1.7(17)
C14 C13 O1 C17 -178.4(11)
